data_4022598
loop_
_publ_author_name
'Benjamin T. King'
'Ji\<r\'i Kroul\'ik'
'Charles R. Robertson'
'Pawel Rempala'
'Cameron L. Hilton'
'Justin D. Korinek'
'Lisa M. Gortari'

_publ_contact_author_address
;
Department of Chemistry
University of Nevada, Reno
Reno, NV 89557
;
_publ_contact_author_email king@chem.unr.edu
_publ_contact_author_name 'Professor Benjamin T. King'
_publ_contact_author_phone 775-784-1736
_publ_section_title
;
 Controlling the Scholl Reaction
;
_journal_name_full 'Journal of Organic Chemistry'
_journal_page_first 2279
_journal_page_last 2288
_journal_paper_doi 10.1021/jo061515x
_journal_volume 72
_journal_year 2007
_chemical_formula_sum 'C39 H30 Cl2 O2'
_chemical_formula_weight 601.53
_chemical_name_common 'Compound 21'
_chemical_name_systematic
; 
  1-(4-methoxyterphenyl)-2-methoxy triphenylene  
;
_space_group_IT_number 2
_symmetry_cell_setting triclinic
_symmetry_space_group_name_Hall '-P 1'
_symmetry_space_group_name_H-M 'P -1'
_atom_sites_solution_hydrogens geom
_atom_sites_solution_primary direct
_atom_sites_solution_secondary difmap
_audit_creation_method SHELXL-97
_cell_angle_alpha 100.386(2)
_cell_angle_beta 101.9700(10)
_cell_angle_gamma 108.1230(10)
_cell_formula_units_Z 2
_cell_length_a 9.5585(7)
_cell_length_b 12.5269(10)
_cell_length_c 13.6945(11)
_cell_measurement_reflns_used 9047
_cell_measurement_temperature 100(2)
_cell_measurement_theta_max 32.26
_cell_measurement_theta_min 2.34
_cell_volume 1470.7(2)
_computing_cell_refinement 'Bruker SMART'
_computing_data_collection 'Bruker SMART'
_computing_data_reduction 'Bruker SAINT'
_computing_molecular_graphics 'Bruker SHELXTL'
_computing_publication_material 'Bruker SHELXTL'
_computing_structure_refinement 'SHELXL-97 (Sheldrick, 1997)'
_computing_structure_solution 'SHELXS-97 (Sheldrick, 1990)'
_diffrn_ambient_temperature 100(2)
_diffrn_measured_fraction_theta_full 0.999
_diffrn_measured_fraction_theta_max 0.999
_diffrn_measurement_device_type 'CCD area detector'
_diffrn_measurement_method 'phi and omega scans'
_diffrn_radiation_monochromator graphite
_diffrn_radiation_source 'fine-focus sealed tube'
_diffrn_radiation_type MoK\a
_diffrn_radiation_wavelength 0.71073
_diffrn_reflns_av_R_equivalents 0.0382
_diffrn_reflns_av_sigmaI/netI 0.0436
_diffrn_reflns_limit_h_max 12
_diffrn_reflns_limit_h_min -12
_diffrn_reflns_limit_k_max 16
_diffrn_reflns_limit_k_min -16
_diffrn_reflns_limit_l_max 17
_diffrn_reflns_limit_l_min -17
_diffrn_reflns_number 18922
_diffrn_reflns_theta_full 27.50
_diffrn_reflns_theta_max 27.50
_diffrn_reflns_theta_min 1.77
_exptl_absorpt_coefficient_mu 0.257
_exptl_absorpt_correction_T_max 0.9805
_exptl_absorpt_correction_T_min 0.8693
_exptl_absorpt_correction_type multi-scan
_exptl_absorpt_process_details 'SADABS V2.10 (Sheldrick, G.M., 2003)'
_exptl_crystal_colour colorless
_exptl_crystal_density_diffrn 1.358
_exptl_crystal_density_method 'not measured'
_exptl_crystal_description rod
_exptl_crystal_F_000 628
_exptl_crystal_size_max 0.56
_exptl_crystal_size_mid 0.08
_exptl_crystal_size_min 0.08
_refine_diff_density_max 1.058
_refine_diff_density_min -0.868
_refine_diff_density_rms 0.063
_refine_ls_extinction_method none
_refine_ls_goodness_of_fit_ref 1.048
_refine_ls_hydrogen_treatment constr
_refine_ls_matrix_type full
_refine_ls_number_parameters 390
_refine_ls_number_reflns 6759
_refine_ls_number_restraints 0
_refine_ls_restrained_S_all 1.048
_refine_ls_R_factor_all 0.0720
_refine_ls_R_factor_gt 0.0494
_refine_ls_shift/su_max 0.000
_refine_ls_shift/su_mean 0.000
_refine_ls_structure_factor_coef Fsqd
_refine_ls_weighting_details 'calc w=1/[\s^2^(Fo^2^)+(0.0794P)^2^+0.2516P] where P=(Fo^2^+2Fc^2^)/3'
_refine_ls_weighting_scheme calc
_refine_ls_wR_factor_gt 0.1311
_refine_ls_wR_factor_ref 0.1396
_reflns_number_gt 4952
_reflns_number_total 6759
_reflns_threshold_expression >2sigma(I)
_cod_data_source_file jo061515xsi20061205_025708.cif
_cod_data_source_block again
_cod_depositor_comments
;
The following automatic conversions were performed:
'_symmetry_cell_setting' value 'Triclinic' changed to 'triclinic'
according to '/home/saulius/struct/CIF-dictionaries/cif_core.dic'
dictionary named 'cif_core.dic' version 2.4.1 from
2010-06-29.

'_exptl_absorpt_correction_type' value 'multi_scan' changed
to 'multi-scan' according to
'/home/saulius/struct/CIF-dictionaries/cif_core.dic' dictionary named
'cif_core.dic' version 2.4.1 from 2010-06-29.

Automatic conversion script
Id: cif_fix_enum 1527 2010-12-29 10:47:43Z saulius 
;
_cod_database_code 4022598

loop_
_symmetry_equiv_pos_as_xyz
'x, y, z'
'-x, -y, -z'

loop_
_atom_site_label
_atom_site_type_symbol
_atom_site_fract_x
_atom_site_fract_y
_atom_site_fract_z
_atom_site_U_iso_or_equiv
_atom_site_adp_type
_atom_site_occupancy
_atom_site_symmetry_multiplicity
_atom_site_calc_flag
_atom_site_refinement_flags
C1 C 0.4057(2) 0.10444(15) 0.68608(13) 0.0173(3) Uani 1 1 d .
C2 C 0.3637(2) 0.08108(16) 0.57789(14) 0.0200(4) Uani 1 1 d .
C3 C 0.4689(2) 0.12610(17) 0.52582(14) 0.0244(4) Uani 1 1 d .
H3 H 0.4397 0.1098 0.4540 0.029 Uiso 1 1 calc R
C4 C 0.6164(2) 0.19489(17) 0.58185(15) 0.0241(4) Uani 1 1 d .
H4 H 0.6861 0.2258 0.5467 0.029 Uiso 1 1 calc R
C5 C 0.9368(2) 0.33059(17) 0.69187(16) 0.0252(4) Uani 1 1 d .
H5 H 0.9054 0.3111 0.6199 0.030 Uiso 1 1 calc R
C6 C 1.0882(2) 0.39582(17) 0.74292(17) 0.0285(4) Uani 1 1 d .
H6 H 1.1582 0.4191 0.7058 0.034 Uiso 1 1 calc R
C7 C 1.1361(2) 0.42674(17) 0.85055(17) 0.0278(4) Uani 1 1 d .
H7 H 1.2382 0.4716 0.8856 0.033 Uiso 1 1 calc R
C8 C 1.0323(2) 0.39095(16) 0.90509(16) 0.0249(4) Uani 1 1 d .
H8 H 1.0654 0.4126 0.9770 0.030 Uiso 1 1 calc R
C9 C 0.8186(2) 0.30296(16) 1.02055(14) 0.0218(4) Uani 1 1 d .
H9 H 0.9176 0.3553 1.0550 0.026 Uiso 1 1 calc R
C10 C 0.7260(2) 0.25428(17) 1.07742(14) 0.0232(4) Uani 1 1 d .
H10 H 0.7605 0.2753 1.1493 0.028 Uiso 1 1 calc R
C11 C 0.5801(2) 0.17322(17) 1.02609(14) 0.0223(4) Uani 1 1 d .
H11 H 0.5181 0.1364 1.0634 0.027 Uiso 1 1 calc R
C12 C 0.5272(2) 0.14722(16) 0.91989(14) 0.0201(4) Uani 1 1 d .
H12 H 0.4288 0.0931 0.8870 0.024 Uiso 1 1 calc R
C13 C 0.5602(2) 0.17388(15) 0.74466(13) 0.0171(4) Uani 1 1 d .
C14 C 0.6668(2) 0.22076(16) 0.69046(14) 0.0190(4) Uani 1 1 d .
C15 C 0.8277(2) 0.29243(16) 0.74553(15) 0.0203(4) Uani 1 1 d .
C16 C 0.8775(2) 0.32244(15) 0.85463(14) 0.0196(4) Uani 1 1 d .
C17 C 0.7690(2) 0.27641(15) 0.91182(14) 0.0182(4) Uani 1 1 d .
C18 C 0.6164(2) 0.19945(15) 0.85888(13) 0.0169(3) Uani 1 1 d .
C19 C 0.0093(2) -0.30109(15) 0.60106(13) 0.0198(4) Uani 1 1 d .
C20 C -0.0862(2) -0.39190(17) 0.62961(15) 0.0250(4) Uani 1 1 d .
H20 H -0.0433 -0.4271 0.6757 0.030 Uiso 1 1 calc R
C21 C -0.2444(2) -0.43048(18) 0.59023(16) 0.0297(5) Uani 1 1 d .
H21 H -0.3071 -0.4896 0.6114 0.036 Uiso 1 1 calc R
C22 C -0.3089(2) -0.38048(18) 0.51895(16) 0.0297(5) Uani 1 1 d .
H22 H -0.4148 -0.4069 0.4915 0.036 Uiso 1 1 calc R
C23 C -0.2156(2) -0.29176(17) 0.48904(15) 0.0274(4) Uani 1 1 d .
H23 H -0.2587 -0.2592 0.4406 0.033 Uiso 1 1 calc R
C24 C -0.0571(2) -0.25056(17) 0.53106(14) 0.0232(4) Uani 1 1 d .
H24 H 0.0049 -0.1889 0.5122 0.028 Uiso 1 1 calc R
C25 C 0.1795(2) -0.26262(16) 0.64189(13) 0.0187(4) Uani 1 1 d .
C26 C 0.2749(2) -0.14753(15) 0.69780(13) 0.0170(4) Uani 1 1 d .
C27 C 0.4333(2) -0.12206(16) 0.72940(13) 0.0192(4) Uani 1 1 d .
H27 H 0.4978 -0.0463 0.7652 0.023 Uiso 1 1 calc R
C28 C 0.4971(2) -0.20600(17) 0.70911(14) 0.0220(4) Uani 1 1 d .
H28 H 0.6029 -0.1864 0.7311 0.026 Uiso 1 1 calc R
C29 C 0.4028(2) -0.31898(17) 0.65606(15) 0.0237(4) Uani 1 1 d .
H29 H 0.4446 -0.3761 0.6430 0.028 Uiso 1 1 calc R
C30 C 0.2453(2) -0.34693(16) 0.62231(14) 0.0215(4) Uani 1 1 d .
H30 H 0.1823 -0.4230 0.5861 0.026 Uiso 1 1 calc R
C31 C 0.21242(19) -0.05634(15) 0.73384(13) 0.0171(4) Uani 1 1 d .
C32 C 0.27607(19) 0.06042(15) 0.73131(12) 0.0167(3) Uani 1 1 d .
C33 C 0.2146(2) 0.14006(15) 0.77118(13) 0.0182(4) Uani 1 1 d .
H33 H 0.2546 0.2165 0.7673 0.022 Uiso 1 1 calc R
C34 C 0.0952(2) 0.10940(16) 0.81662(13) 0.0191(4) Uani 1 1 d .
H34 H 0.0565 0.1642 0.8431 0.023 Uiso 1 1 calc R
C35 C 0.03589(19) -0.00509(16) 0.82119(13) 0.0186(4) Uani 1 1 d .
C36 C 0.09336(19) -0.08624(15) 0.77992(13) 0.0180(4) Uani 1 1 d .
H36 H 0.0514 -0.1628 0.7830 0.022 Uiso 1 1 calc R
C37 C 0.1597(2) -0.00384(18) 0.41925(14) 0.0270(4) Uani 1 1 d .
H37A H 0.1830 0.0699 0.4027 0.040 Uiso 1 1 calc R
H37B H 0.0508 -0.0454 0.3958 0.040 Uiso 1 1 calc R
H37C H 0.2100 -0.0485 0.3856 0.040 Uiso 1 1 calc R
C38 C -0.1460(2) 0.03189(18) 0.90534(16) 0.0274(4) Uani 1 1 d .
H38A H -0.0678 0.0953 0.9590 0.041 Uiso 1 1 calc R
H38B H -0.2251 -0.0076 0.9335 0.041 Uiso 1 1 calc R
H38C H -0.1892 0.0615 0.8514 0.041 Uiso 1 1 calc R
C39 C 0.4122(3) 0.3853(2) 0.0888(2) 0.0476(7) Uani 1 1 d .
H39A H 0.4054 0.3672 0.0156 0.057 Uiso 1 1 calc R
H39B H 0.5038 0.3755 0.1256 0.057 Uiso 1 1 calc R
O1 O 0.21255(15) 0.01493(12) 0.52909(10) 0.0244(3) Uani 1 1 d .
O2 O -0.08041(14) -0.04769(11) 0.86393(10) 0.0229(3) Uani 1 1 d .
Cl1 Cl 0.25137(6) 0.28747(5) 0.10868(5) 0.04187(17) Uani 1 1 d .
Cl2 Cl 0.42945(8) 0.53089(5) 0.13053(7) 0.0567(2) Uani 1 1 d .

loop_
_atom_site_aniso_label
_atom_site_aniso_U_11
_atom_site_aniso_U_22
_atom_site_aniso_U_33
_atom_site_aniso_U_23
_atom_site_aniso_U_13
_atom_site_aniso_U_12
C1 0.0182(8) 0.0203(8) 0.0158(8) 0.0082(7) 0.0050(7) 0.0080(7)
C2 0.0195(9) 0.0242(9) 0.0170(9) 0.0079(7) 0.0024(7) 0.0090(7)
C3 0.0268(10) 0.0340(10) 0.0146(9) 0.0102(8) 0.0057(7) 0.0119(8)
C4 0.0240(9) 0.0313(10) 0.0215(9) 0.0140(8) 0.0105(7) 0.0093(8)
C5 0.0238(10) 0.0288(10) 0.0267(10) 0.0128(8) 0.0113(8) 0.0086(8)
C6 0.0235(10) 0.0278(10) 0.0410(12) 0.0159(9) 0.0168(9) 0.0095(8)
C7 0.0167(9) 0.0229(9) 0.0406(12) 0.0074(8) 0.0070(8) 0.0043(7)
C8 0.0204(9) 0.0227(9) 0.0300(10) 0.0057(8) 0.0055(8) 0.0076(8)
C9 0.0183(9) 0.0209(9) 0.0205(9) 0.0032(7) 0.0004(7) 0.0041(7)
C10 0.0264(10) 0.0275(10) 0.0137(8) 0.0044(7) 0.0014(7) 0.0103(8)
C11 0.0221(9) 0.0289(10) 0.0178(9) 0.0098(7) 0.0067(7) 0.0090(8)
C12 0.0170(8) 0.0249(9) 0.0161(8) 0.0068(7) 0.0019(7) 0.0054(7)
C13 0.0179(8) 0.0203(8) 0.0165(8) 0.0088(7) 0.0061(7) 0.0086(7)
C14 0.0185(9) 0.0222(9) 0.0193(9) 0.0100(7) 0.0074(7) 0.0078(7)
C15 0.0191(9) 0.0207(9) 0.0254(9) 0.0102(7) 0.0084(7) 0.0092(7)
C16 0.0185(9) 0.0175(8) 0.0237(9) 0.0071(7) 0.0059(7) 0.0066(7)
C17 0.0172(8) 0.0178(8) 0.0207(9) 0.0072(7) 0.0042(7) 0.0073(7)
C18 0.0177(8) 0.0192(8) 0.0157(8) 0.0063(7) 0.0042(7) 0.0084(7)
C19 0.0207(9) 0.0209(9) 0.0157(8) 0.0019(7) 0.0042(7) 0.0071(7)
C20 0.0245(10) 0.0243(9) 0.0230(9) 0.0063(8) 0.0043(8) 0.0061(8)
C21 0.0239(10) 0.0277(10) 0.0314(11) 0.0063(8) 0.0077(8) 0.0019(8)
C22 0.0181(9) 0.0299(10) 0.0329(11) -0.0019(9) 0.0017(8) 0.0072(8)
C23 0.0258(10) 0.0292(10) 0.0248(10) 0.0039(8) 0.0015(8) 0.0123(8)
C24 0.0228(9) 0.0263(9) 0.0201(9) 0.0069(7) 0.0050(7) 0.0089(8)
C25 0.0200(9) 0.0251(9) 0.0135(8) 0.0083(7) 0.0061(7) 0.0087(7)
C26 0.0185(8) 0.0220(9) 0.0130(8) 0.0089(7) 0.0056(6) 0.0075(7)
C27 0.0189(9) 0.0249(9) 0.0153(8) 0.0092(7) 0.0055(7) 0.0074(7)
C28 0.0198(9) 0.0315(10) 0.0203(9) 0.0128(8) 0.0083(7) 0.0119(8)
C29 0.0281(10) 0.0300(10) 0.0212(9) 0.0098(8) 0.0109(8) 0.0173(8)
C30 0.0269(10) 0.0228(9) 0.0170(9) 0.0064(7) 0.0076(7) 0.0104(8)
C31 0.0145(8) 0.0241(9) 0.0115(8) 0.0053(7) 0.0005(6) 0.0069(7)
C32 0.0135(8) 0.0234(9) 0.0105(8) 0.0053(7) 0.0000(6) 0.0048(7)
C33 0.0172(8) 0.0193(8) 0.0154(8) 0.0056(7) 0.0005(6) 0.0051(7)
C34 0.0185(9) 0.0217(9) 0.0165(8) 0.0037(7) 0.0027(7) 0.0087(7)
C35 0.0126(8) 0.0263(9) 0.0152(8) 0.0062(7) 0.0018(6) 0.0055(7)
C36 0.0158(8) 0.0199(8) 0.0169(8) 0.0062(7) 0.0028(7) 0.0049(7)
C37 0.0284(10) 0.0315(10) 0.0165(9) 0.0056(8) -0.0008(8) 0.0098(8)
C38 0.0228(10) 0.0300(10) 0.0333(11) 0.0072(8) 0.0141(8) 0.0117(8)
C39 0.0447(14) 0.0353(13) 0.0767(19) 0.0286(13) 0.0300(14) 0.0169(11)
O1 0.0209(7) 0.0331(7) 0.0131(6) 0.0076(5) 0.0000(5) 0.0039(6)
O2 0.0195(6) 0.0251(7) 0.0290(7) 0.0096(6) 0.0126(5) 0.0098(5)
Cl1 0.0297(3) 0.0429(3) 0.0484(3) 0.0264(3) 0.0027(2) 0.0043(2)
Cl2 0.0447(4) 0.0334(3) 0.0990(6) 0.0216(3) 0.0290(4) 0.0156(3)

loop_
_atom_type_symbol
_atom_type_description
_atom_type_scat_dispersion_real
_atom_type_scat_dispersion_imag
_atom_type_scat_source
C C 0.0033 0.0016 'International Tables Vol C Tables 4.2.6.8 and 6.1.1.4'
H H 0.0000 0.0000 'International Tables Vol C Tables 4.2.6.8 and 6.1.1.4'
O O 0.0106 0.0060 'International Tables Vol C Tables 4.2.6.8 and 6.1.1.4'
Cl Cl 0.1484 0.1585 'International Tables Vol C Tables 4.2.6.8 and 6.1.1.4'

loop_
_geom_angle_atom_site_label_1
_geom_angle_atom_site_label_2
_geom_angle_atom_site_label_3
_geom_angle
C2 C1 C13 119.91(16)
C2 C1 C32 114.91(15)
C13 C1 C32 124.98(15)
O1 C2 C3 123.30(16)
O1 C2 C1 115.33(16)
C3 C2 C1 121.33(17)
C4 C3 C2 118.97(17)
C3 C4 C14 122.67(17)
C6 C5 C15 121.85(19)
C5 C6 C7 119.57(19)
C8 C7 C6 119.94(18)
C7 C8 C16 121.56(19)
C10 C9 C17 122.27(17)
C9 C10 C11 119.02(17)
C12 C11 C10 119.99(18)
C11 C12 C18 122.69(17)
C14 C13 C1 118.24(15)
C14 C13 C18 118.09(15)
C1 C13 C18 123.66(15)
C4 C14 C13 118.86(16)
C4 C14 C15 119.86(16)
C13 C14 C15 121.26(16)
C16 C15 C5 118.31(17)
C16 C15 C14 120.11(16)
C5 C15 C14 121.56(17)
C8 C16 C15 118.76(17)
C8 C16 C17 121.84(17)
C15 C16 C17 119.31(16)
C9 C17 C18 119.18(16)
C9 C17 C16 119.79(16)
C18 C17 C16 120.92(16)
C12 C18 C17 116.64(16)
C12 C18 C13 123.36(15)
C17 C18 C13 119.96(16)
C24 C19 C20 118.70(17)
C24 C19 C25 121.04(17)
C20 C19 C25 120.22(17)
C21 C20 C19 120.83(19)
C20 C21 C22 119.78(19)
C23 C22 C21 119.92(19)
C22 C23 C24 120.28(19)
C19 C24 C23 120.45(18)
C30 C25 C26 119.41(16)
C30 C25 C19 117.05(16)
C26 C25 C19 123.54(16)
C27 C26 C25 117.89(16)
C27 C26 C31 119.20(16)
C25 C26 C31 122.58(15)
C28 C27 C26 122.19(17)
C29 C28 C27 119.59(17)
C28 C29 C30 119.73(17)
C29 C30 C25 121.17(18)
C36 C31 C32 118.21(16)
C36 C31 C26 118.40(16)
C32 C31 C26 123.18(16)
C33 C32 C31 118.97(16)
C33 C32 C1 117.39(16)
C31 C32 C1 123.63(16)
C32 C33 C34 122.44(17)
C35 C34 C33 118.19(17)
O2 C35 C34 124.76(16)
O2 C35 C36 115.01(16)
C34 C35 C36 120.23(16)
C35 C36 C31 121.93(16)
Cl1 C39 Cl2 112.76(15)
C2 O1 C37 117.93(14)
C35 O2 C38 117.17(14)

loop_
_geom_bond_atom_site_label_1
_geom_bond_atom_site_label_2
_geom_bond_distance
C1 C2 1.402(2)
C1 C13 1.428(2)
C1 C32 1.497(2)
C2 O1 1.370(2)
C2 C3 1.388(3)
C3 C4 1.370(3)
C4 C14 1.407(3)
C5 C6 1.375(3)
C5 C15 1.411(3)
C6 C7 1.391(3)
C7 C8 1.376(3)
C8 C16 1.406(3)
C9 C10 1.373(3)
C9 C17 1.408(3)
C10 C11 1.387(3)
C11 C12 1.378(2)
C12 C18 1.414(2)
C13 C14 1.426(2)
C13 C18 1.484(2)
C14 C15 1.468(2)
C15 C16 1.411(3)
C16 C17 1.466(2)
C17 C18 1.420(2)
C19 C24 1.392(3)
C19 C20 1.394(3)
C19 C25 1.494(2)
C20 C21 1.387(3)
C21 C22 1.391(3)
C22 C23 1.377(3)
C23 C24 1.392(3)
C25 C30 1.401(3)
C25 C26 1.411(2)
C26 C27 1.399(2)
C26 C31 1.500(2)
C27 C28 1.385(3)
C28 C29 1.381(3)
C29 C30 1.388(3)
C31 C36 1.397(2)
C31 C32 1.409(2)
C32 C33 1.393(3)
C33 C34 1.394(3)
C34 C35 1.387(3)
C35 O2 1.370(2)
C35 C36 1.387(3)
C37 O1 1.434(2)
C38 O2 1.429(2)
C39 Cl1 1.750(2)
C39 Cl2 1.754(3)

loop_
_geom_torsion_atom_site_label_1
_geom_torsion_atom_site_label_2
_geom_torsion_atom_site_label_3
_geom_torsion_atom_site_label_4
_geom_torsion
C13 C1 C2 O1 -179.22(16)
C32 C1 C2 O1 -4.2(2)
C13 C1 C2 C3 -1.3(3)
C32 C1 C2 C3 173.78(17)
O1 C2 C3 C4 177.61(17)
C1 C2 C3 C4 -0.2(3)
C2 C3 C4 C14 0.9(3)
C15 C5 C6 C7 -0.8(3)
C5 C6 C7 C8 0.7(3)
C6 C7 C8 C16 0.5(3)
C17 C9 C10 C11 2.2(3)
C9 C10 C11 C12 -3.4(3)
C10 C11 C12 C18 0.5(3)
C2 C1 C13 C14 2.0(3)
C32 C1 C13 C14 -172.56(16)
C2 C1 C13 C18 -177.65(16)
C32 C1 C13 C18 7.8(3)
C3 C4 C14 C13 -0.2(3)
C3 C4 C14 C15 178.26(18)
C1 C13 C14 C4 -1.3(3)
C18 C13 C14 C4 178.37(16)
C1 C13 C14 C15 -179.66(16)
C18 C13 C14 C15 0.0(3)
C6 C5 C15 C16 -0.3(3)
C6 C5 C15 C14 -178.73(18)
C4 C14 C15 C16 177.53(17)
C13 C14 C15 C16 -4.1(3)
C4 C14 C15 C5 -4.0(3)
C13 C14 C15 C5 174.35(17)
C7 C8 C16 C15 -1.5(3)
C7 C8 C16 C17 175.14(17)
C5 C15 C16 C8 1.4(3)
C14 C15 C16 C8 179.86(16)
C5 C15 C16 C17 -175.35(16)
C14 C15 C16 C17 3.1(3)
C10 C9 C17 C18 2.0(3)
C10 C9 C17 C16 -174.24(17)
C8 C16 C17 C9 1.5(3)
C15 C16 C17 C9 178.11(17)
C8 C16 C17 C18 -174.68(17)
C15 C16 C17 C18 1.9(3)
C11 C12 C18 C17 3.5(3)
C11 C12 C18 C13 -178.95(17)
C9 C17 C18 C12 -4.7(2)
C16 C17 C18 C12 171.50(16)
C9 C17 C18 C13 177.72(16)
C16 C17 C18 C13 -6.1(3)
C14 C13 C18 C12 -172.36(17)
C1 C13 C18 C12 7.2(3)
C14 C13 C18 C17 5.1(2)
C1 C13 C18 C17 -175.33(16)
C24 C19 C20 C21 -0.8(3)
C25 C19 C20 C21 -178.35(17)
C19 C20 C21 C22 1.9(3)
C20 C21 C22 C23 -1.0(3)
C21 C22 C23 C24 -1.0(3)
C20 C19 C24 C23 -1.3(3)
C25 C19 C24 C23 176.29(17)
C22 C23 C24 C19 2.2(3)
C24 C19 C25 C30 -120.13(19)
C20 C19 C25 C30 57.4(2)
C24 C19 C25 C26 59.7(2)
C20 C19 C25 C26 -122.8(2)
C30 C25 C26 C27 1.5(2)
C19 C25 C26 C27 -178.31(16)
C30 C25 C26 C31 -171.81(16)
C19 C25 C26 C31 8.4(3)
C25 C26 C27 C28 -1.2(3)
C31 C26 C27 C28 172.36(16)
C26 C27 C28 C29 0.0(3)
C27 C28 C29 C30 0.9(3)
C28 C29 C30 C25 -0.6(3)
C26 C25 C30 C29 -0.6(3)
C19 C25 C30 C29 179.17(17)
C27 C26 C31 C36 -128.24(17)
C25 C26 C31 C36 45.0(2)
C27 C26 C31 C32 46.4(2)
C25 C26 C31 C32 -140.44(17)
C36 C31 C32 C33 -2.3(2)
C26 C31 C32 C33 -176.89(15)
C36 C31 C32 C1 178.85(15)
C26 C31 C32 C1 4.2(2)
C2 C1 C32 C33 -99.33(19)
C13 C1 C32 C33 75.4(2)
C2 C1 C32 C31 79.5(2)
C13 C1 C32 C31 -105.7(2)
C31 C32 C33 C34 2.1(2)
C1 C32 C33 C34 -178.98(15)
C32 C33 C34 C35 -0.4(3)
C33 C34 C35 O2 179.60(16)
C33 C34 C35 C36 -1.0(2)
O2 C35 C36 C31 -179.81(15)
C34 C35 C36 C31 0.7(3)
C32 C31 C36 C35 1.0(2)
C26 C31 C36 C35 175.83(15)
C3 C2 O1 C37 -3.0(3)
C1 C2 O1 C37 174.93(16)
C34 C35 O2 C38 0.9(2)
C36 C35 O2 C38 -178.57(16)

loop_
_cod_related_entry_id
_cod_related_entry_database
_cod_related_entry_code
1 ChemSpider 21153985
